data_7710946
loop_
_publ_author_name
'Zhang, Bo'
'Li, Jun'
'Yang, Yan'
'Wang, Wen-Hao'
'Shen, Hong-Yao'
'Shao, Ya-Nan'

_publ_section_title
;
 A new metal complex-templated silver iodobismuthate exhibiting
 photocurrent response and photocatalytic property
;
_journal_name_full 'Dalton Transactions'
_journal_paper_doi 10.1039/D2DT01682F
_journal_year 2022
_chemical_formula_moiety 'Ag2 Bi1 I12.306, 2(C30 H24 N6 Zn1)'
_chemical_formula_sum 'C60 H48 Ag2 Bi I12.29 N12 Zn2'
_chemical_formula_weight 3052.59
_space_group_crystal_system trigonal
_space_group_IT_number 148
_space_group_name_Hall '-R 3'
_space_group_name_H-M_alt 'R -3 :H'
_atom_sites_solution_hydrogens geom
_audit_creation_date 2022-08-01
_audit_creation_method
;
Olex2 1.5-dev
(compiled 2022.07.25 svn.r36e0af09 for OlexSys, GUI svn.r6444)
;
_audit_update_record
;
2022-08-09 deposited with the CCDC.	2022-08-10 downloaded from the CCDC.
;
_cell_angle_alpha 90
_cell_angle_beta 90
_cell_angle_gamma 120
_cell_formula_units_Z 3
_cell_length_a 17.3963(15)
_cell_length_b 17.3963(15)
_cell_length_c 22.9000(19)
_cell_measurement_reflns_used 3033
_cell_measurement_temperature 293(2)
_cell_measurement_theta_max 27.445
_cell_measurement_theta_min 2.234
_cell_volume 6001.8(9)
_computing_cell_refinement 'Bruker SMART'
_computing_data_collection 'Bruker SMART'
_computing_data_reduction 'Bruker SAINT'
_computing_molecular_graphics 'Olex2 1.5-dev (Dolomanov et al., 2009)'
_computing_publication_material 'Olex2 1.5-dev (Dolomanov et al., 2009)'
_computing_structure_refinement 'SHELXL 2018/3 (Sheldrick, 2015)'
_computing_structure_solution 'Bruker SHELXTL'
_diffrn_ambient_temperature 293.15
_diffrn_measured_fraction_theta_full 0.999
_diffrn_measured_fraction_theta_max 0.999
_diffrn_measurement_device_type 'CCD area detector'
_diffrn_measurement_method 'phi and omega scans'
_diffrn_radiation_type MoK\a
_diffrn_radiation_wavelength 0.71073
_diffrn_reflns_av_R_equivalents 0.0512
_diffrn_reflns_av_unetI/netI 0.0447
_diffrn_reflns_Laue_measured_fraction_full 0.999
_diffrn_reflns_Laue_measured_fraction_max 0.999
_diffrn_reflns_limit_h_max 18
_diffrn_reflns_limit_h_min -20
_diffrn_reflns_limit_k_max 18
_diffrn_reflns_limit_k_min -20
_diffrn_reflns_limit_l_max 27
_diffrn_reflns_limit_l_min -27
_diffrn_reflns_number 9418
_diffrn_reflns_point_group_measured_fraction_full 0.999
_diffrn_reflns_point_group_measured_fraction_max 0.999
_diffrn_reflns_theta_full 24.982
_diffrn_reflns_theta_max 24.982
_diffrn_reflns_theta_min 2.234
_exptl_absorpt_coefficient_mu 8.049
_exptl_absorpt_correction_T_max 0.4999
_exptl_absorpt_correction_T_min 0.2959
_exptl_absorpt_correction_type multi-scan
_exptl_absorpt_process_details 'SADABS; Bruker, 2014'
_exptl_crystal_colour dark-red
_exptl_crystal_density_diffrn 2.534
_exptl_crystal_description strip
_exptl_crystal_F_000 4142
_exptl_crystal_size_max 0.2
_exptl_crystal_size_mid 0.17
_exptl_crystal_size_min 0.15
_refine_diff_density_max 0.769
_refine_diff_density_min -0.788
_refine_diff_density_rms 0.117
_refine_ls_extinction_coef 0.000072(10)
_refine_ls_extinction_expression Fc^*^=kFc[1+0.001xFc^2^\l^3^/sin(2\q)]^-1/4^
_refine_ls_extinction_method 'SHELXL-2018/3 (Sheldrick 2018)'
_refine_ls_goodness_of_fit_ref 1.049
_refine_ls_hydrogen_treatment constr
_refine_ls_matrix_type full
_refine_ls_number_parameters 170
_refine_ls_number_reflns 2349
_refine_ls_number_restraints 9
_refine_ls_restrained_S_all 1.047
_refine_ls_R_factor_all 0.0611
_refine_ls_R_factor_gt 0.0336
_refine_ls_shift/su_max 0.001
_refine_ls_shift/su_mean 0.000
_refine_ls_structure_factor_coef Fsqd
_refine_ls_weighting_details 'w=1/[\s^2^(Fo^2^)+(0.0220P)^2^+42.8404P] where P=(Fo^2^+2Fc^2^)/3'
_refine_ls_weighting_scheme calc
_refine_ls_wR_factor_gt 0.0661
_refine_ls_wR_factor_ref 0.0764
_reflns_Friedel_coverage 0.000
_reflns_number_gt 1691
_reflns_number_total 2349
_reflns_threshold_expression 'I > 2\s(I)'
_cod_data_source_file d2dt01682f2.cif
_cod_data_source_block x
_cod_original_cell_volume 6001.8(11)
_cod_original_sg_symbol_H-M 'R -3'
_cod_database_code 7710946
_shelx_shelxl_version_number 2018/3
_shelx_space_group_comment
;
The symmetry employed for this shelxl refinement is uniquely defined
by the following loop, which should always be used as a source of
symmetry information in preference to the above space-group names.
They are only intended as comments.
;
_shelx_estimated_absorpt_t_max 0.378
_shelx_estimated_absorpt_t_min 0.296
_olex2_refinement_description
;
1. Fixed Uiso
 At 1.2 times of:
  All C(H) groups
2. Rigid body (RIGU) restrains
 I2, I3, I4
 with sigma for 1-2 distances of 0.004 and sigma for 1-3 distances of 0.004
3. Others
 Sof(I2B)=0.5*(1-FVAR(2))
 Sof(I2)=Sof(I3)=Sof(I4)=0.5*FVAR(2)
 Fixed Sof: Ag1(0.33333)
4.a Aromatic/amide H refined with riding coordinates:
 C1(H1), C2(H2), C3(H3), C4(H4), C7(H7), C8(H8), C9(H9), C10(H10)
;
_olex2_submission_special_instructions 'No special instructions were received'

loop_
_space_group_symop_operation_xyz
'x, y, z'
'-y, x-y, z'
'-x+y, -x, z'
'x+2/3, y+1/3, z+1/3'
'-y+2/3, x-y+1/3, z+1/3'
'-x+y+2/3, -x+1/3, z+1/3'
'x+1/3, y+2/3, z+2/3'
'-y+1/3, x-y+2/3, z+2/3'
'-x+y+1/3, -x+2/3, z+2/3'
'-x, -y, -z'
'y, -x+y, -z'
'x-y, x, -z'
'-x+2/3, -y+1/3, -z+1/3'
'y+2/3, -x+y+1/3, -z+1/3'
'x-y+2/3, x+1/3, -z+1/3'
'-x+1/3, -y+2/3, -z+2/3'
'y+1/3, -x+y+2/3, -z+2/3'
'x-y+1/3, x+2/3, -z+2/3'

loop_
_atom_site_label
_atom_site_type_symbol
_atom_site_fract_x
_atom_site_fract_y
_atom_site_fract_z
_atom_site_U_iso_or_equiv
_atom_site_adp_type
_atom_site_occupancy
_atom_site_site_symmetry_order
_atom_site_calc_flag
_atom_site_refinement_flags_posn
_atom_site_refinement_flags_adp
_atom_site_refinement_flags_occupancy
_atom_site_disorder_assembly
_atom_site_disorder_group
Bi1 Bi 0.666667 0.333333 0.833333 0.0427(2) Uani 1 6 d S T P A .
Ag1 Ag 0.66394(15) 0.52222(14) 0.79229(9) 0.0745(6) Uani 0.3333 1 d . . P A .
I1 I 0.66227(4) 0.47535(3) 0.91007(2) 0.05539(19) Uani 1 1 d . . . . .
I2 I 0.6692(9) 0.6895(7) 0.7579(5) 0.066(5) Uani 0.2755(14) 1 d . . P A -1
I3 I 0.667(2) 0.8224(16) 0.8332(14) 0.060(3) Uani 0.2755(14) 1 d . . P A -1
I4 I 0.6627(8) 0.9475(8) 0.9102(4) 0.094(3) Uani 0.2755(14) 1 d . . P A -1
I2B I 0.6557(9) 0.6639(9) 0.7609(6) 0.0474(17) Uani 0.2245(14) 1 d . . P A 2
Zn1 Zn 1.000000 1.000000 0.82445(6) 0.0342(3) Uani 1 3 d S T P . .
N1 N 0.9860(3) 0.8891(3) 0.7762(2) 0.0403(13) Uani 1 1 d . . . . .
N2 N 0.9048(3) 0.8884(3) 0.8747(2) 0.0380(13) Uani 1 1 d . . . . .
C1 C 1.0257(5) 0.8923(5) 0.7270(3) 0.0483(18) Uani 1 1 d . . . . .
H1 H 1.067529 0.947573 0.712415 0.058 Uiso 1 1 calc R U . . .
C2 C 1.0086(6) 0.8185(5) 0.6962(4) 0.061(2) Uani 1 1 d . . . . .
H2 H 1.038075 0.823185 0.661325 0.073 Uiso 1 1 calc R U . . .
C3 C 0.9484(6) 0.7388(5) 0.7173(4) 0.070(2) Uani 1 1 d . . . . .
H3 H 0.935158 0.687483 0.696835 0.084 Uiso 1 1 calc R U . . .
C4 C 0.9070(5) 0.7334(5) 0.7683(4) 0.061(2) Uani 1 1 d . . . . .
H4 H 0.865289 0.678282 0.783035 0.073 Uiso 1 1 calc R U . . .
C5 C 0.9267(4) 0.8094(5) 0.7982(3) 0.0411(16) Uani 1 1 d . . . . .
C6 C 0.8851(4) 0.8092(4) 0.8536(3) 0.0411(16) Uani 1 1 d . . . . .
C7 C 0.8289(5) 0.7329(5) 0.8834(4) 0.060(2) Uani 1 1 d . . . . .
H7 H 0.815850 0.677980 0.868527 0.072 Uiso 1 1 calc R U . . .
C8 C 0.7925(5) 0.7379(5) 0.9344(4) 0.060(2) Uani 1 1 d . . . . .
H8 H 0.755114 0.686518 0.955126 0.072 Uiso 1 1 calc R U . . .
C9 C 0.8107(5) 0.8176(5) 0.9550(3) 0.057(2) Uani 1 1 d . . . . .
H9 H 0.785735 0.822258 0.989758 0.068 Uiso 1 1 calc R U . . .
C10 C 0.8666(4) 0.8917(5) 0.9237(3) 0.0451(17) Uani 1 1 d . . . . .
H10 H 0.878188 0.946726 0.937573 0.054 Uiso 1 1 calc R U . . .

loop_
_atom_site_aniso_label
_atom_site_aniso_U_11
_atom_site_aniso_U_22
_atom_site_aniso_U_33
_atom_site_aniso_U_23
_atom_site_aniso_U_13
_atom_site_aniso_U_12
Bi1 0.0436(3) 0.0436(3) 0.0409(4) 0.000 0.000 0.02178(14)
Ag1 0.0941(16) 0.0649(13) 0.0790(15) 0.0090(11) -0.0025(12) 0.0507(12)
I1 0.0730(4) 0.0481(3) 0.0575(3) -0.0088(2) -0.0035(3) 0.0396(3)
I2 0.072(4) 0.071(12) 0.041(3) -0.003(5) -0.010(2) 0.025(6)
I3 0.0398(9) 0.086(9) 0.0486(9) 0.005(6) -0.0045(6) 0.028(6)
I4 0.086(3) 0.099(8) 0.101(4) -0.009(3) -0.015(2) 0.049(4)
I2B 0.063(4) 0.034(4) 0.050(3) 0.003(2) -0.001(2) 0.028(4)
Zn1 0.0311(5) 0.0311(5) 0.0404(8) 0.000 0.000 0.0156(2)
N1 0.034(3) 0.032(3) 0.052(4) 0.003(3) 0.003(3) 0.015(3)
N2 0.034(3) 0.032(3) 0.045(4) -0.002(3) 0.005(3) 0.015(3)
C1 0.054(5) 0.044(4) 0.050(5) 0.012(4) 0.022(4) 0.027(4)
C2 0.076(6) 0.062(6) 0.057(5) 0.001(4) 0.018(4) 0.042(5)
C3 0.098(7) 0.046(5) 0.076(6) -0.022(4) -0.002(5) 0.045(5)
C4 0.067(6) 0.039(5) 0.072(6) -0.002(4) 0.017(4) 0.023(4)
C5 0.038(4) 0.041(4) 0.047(4) -0.002(3) 0.000(3) 0.022(3)
C6 0.036(4) 0.041(4) 0.047(4) 0.002(3) 0.005(3) 0.020(3)
C7 0.059(5) 0.036(4) 0.072(6) 0.010(4) 0.015(4) 0.014(4)
C8 0.050(5) 0.046(5) 0.062(5) 0.012(4) 0.014(4) 0.008(4)
C9 0.053(5) 0.064(6) 0.049(5) 0.007(4) 0.010(4) 0.025(4)
C10 0.047(4) 0.040(4) 0.044(4) -0.003(3) 0.003(3) 0.018(4)

loop_
_atom_type_symbol
_atom_type_description
_atom_type_scat_dispersion_real
_atom_type_scat_dispersion_imag
_atom_type_scat_source
C C 0.0033 0.0016 'International Tables Vol C Tables 4.2.6.8 and 6.1.1.4'
H H 0.0000 0.0000 'International Tables Vol C Tables 4.2.6.8 and 6.1.1.4'
Ag Ag -0.8971 1.1015 'International Tables Vol C Tables 4.2.6.8 and 6.1.1.4'
Bi Bi -4.1077 10.2566 'International Tables Vol C Tables 4.2.6.8 and 6.1.1.4'
I I -0.4742 1.8119 'International Tables Vol C Tables 4.2.6.8 and 6.1.1.4'
N N 0.0061 0.0033 'International Tables Vol C Tables 4.2.6.8 and 6.1.1.4'
Zn Zn 0.2839 1.4301 'International Tables Vol C Tables 4.2.6.8 and 6.1.1.4'

loop_
_geom_angle_atom_site_label_1
_geom_angle_atom_site_label_2
_geom_angle_atom_site_label_3
_geom_angle
_geom_angle_site_symmetry_1
_geom_angle_site_symmetry_3
_geom_angle_publ_flag
Ag1 Bi1 Ag1 112.83(3) 3_665 2_655 y
Ag1 Bi1 Ag1 180.0 16_656 . y
Ag1 Bi1 Ag1 112.83(3) 16_656 18_546 y
Ag1 Bi1 Ag1 67.17(3) 3_665 16_656 y
Ag1 Bi1 Ag1 180.0 3_665 18_546 y
Ag1 Bi1 Ag1 67.17(3) 2_655 16_656 y
Ag1 Bi1 Ag1 67.17(3) . 18_546 y
Ag1 Bi1 Ag1 67.17(3) 3_665 17_556 y
Ag1 Bi1 Ag1 67.17(3) 17_556 . y
Ag1 Bi1 Ag1 180.0 2_655 17_556 y
Ag1 Bi1 Ag1 67.17(3) 2_655 18_546 y
Ag1 Bi1 Ag1 112.83(3) 16_656 17_556 y
Ag1 Bi1 Ag1 112.83(3) 17_556 18_546 y
Ag1 Bi1 Ag1 112.83(3) 3_665 . y
Ag1 Bi1 Ag1 112.83(3) 2_655 . y
I1 Bi1 Ag1 50.86(4) 16_656 16_656 y
I1 Bi1 Ag1 57.24(4) 17_556 3_665 y
I1 Bi1 Ag1 122.76(4) 17_556 18_546 y
I1 Bi1 Ag1 122.76(4) 18_546 16_656 y
I1 Bi1 Ag1 129.14(4) 17_556 2_655 y
I1 Bi1 Ag1 55.93(4) 2_655 16_656 y
I1 Bi1 Ag1 57.24(4) 2_655 18_546 y
I1 Bi1 Ag1 129.14(4) . 16_656 y
I1 Bi1 Ag1 124.07(4) 2_655 . y
I1 Bi1 Ag1 50.86(4) 3_665 3_665 y
I1 Bi1 Ag1 57.24(4) 16_656 2_655 y
I1 Bi1 Ag1 55.93(4) 16_656 3_665 y
I1 Bi1 Ag1 124.07(4) 16_656 18_546 y
I1 Bi1 Ag1 50.86(4) 17_556 17_556 y
I1 Bi1 Ag1 50.86(4) 2_655 2_655 y
I1 Bi1 Ag1 55.93(4) 3_665 17_556 y
I1 Bi1 Ag1 57.24(4) 3_665 16_656 y
I1 Bi1 Ag1 124.07(4) 18_546 17_556 y
I1 Bi1 Ag1 50.86(4) . . y
I1 Bi1 Ag1 129.14(4) 2_655 17_556 y
I1 Bi1 Ag1 124.07(4) 3_665 2_655 y
I1 Bi1 Ag1 57.24(4) . 17_556 y
I1 Bi1 Ag1 55.93(4) 18_546 2_655 y
I1 Bi1 Ag1 129.14(4) 18_546 3_665 y
I1 Bi1 Ag1 129.14(4) 3_665 18_546 y
I1 Bi1 Ag1 122.76(4) 2_655 3_665 y
I1 Bi1 Ag1 50.86(4) 18_546 18_546 y
I1 Bi1 Ag1 124.07(4) . 3_665 y
I1 Bi1 Ag1 55.93(4) . 18_546 y
I1 Bi1 Ag1 55.93(4) 17_556 . y
I1 Bi1 Ag1 122.76(4) . 2_655 y
I1 Bi1 Ag1 122.76(4) 3_665 . y
I1 Bi1 Ag1 124.07(4) 17_556 16_656 y
I1 Bi1 Ag1 129.14(4) 16_656 . y
I1 Bi1 Ag1 57.24(4) 18_546 . y
I1 Bi1 Ag1 122.76(4) 16_656 17_556 y
I1 Bi1 I1 90.371(14) 16_656 18_546 y
I1 Bi1 I1 89.628(14) 18_546 . y
I1 Bi1 I1 180.0 3_665 18_546 y
I1 Bi1 I1 180.0 17_556 2_655 y
I1 Bi1 I1 89.627(14) 17_556 3_665 y
I1 Bi1 I1 90.373(14) 3_665 2_655 y
I1 Bi1 I1 180.0 16_656 . y
I1 Bi1 I1 89.628(14) 16_656 2_655 y
I1 Bi1 I1 90.373(14) 2_655 . y
I1 Bi1 I1 89.628(14) 18_546 2_655 y
I1 Bi1 I1 90.373(14) 17_556 16_656 y
I1 Bi1 I1 89.626(14) 17_556 . y
I1 Bi1 I1 90.373(14) 17_556 18_546 y
I1 Bi1 I1 90.373(14) 3_665 . y
I1 Bi1 I1 89.627(14) 3_665 16_656 y
I1 Ag1 Bi1 55.80(3) 17_556 . y
I1 Ag1 Bi1 57.62(4) . . y
I1 Ag1 Bi1 55.32(3) 18_546 . y
I1 Ag1 I1 92.98(6) . 18_546 y
I1 Ag1 I1 94.38(6) . 17_556 y
I1 Ag1 I1 89.00(6) 17_556 18_546 y
I1 Ag1 I2 121.9(2) . . y
I2 Ag1 Bi1 177.7(3) . . y
I2 Ag1 I1 122.6(3) . 17_556 y
I2 Ag1 I1 126.8(3) . 18_546 y
I2B Ag1 Bi1 178.0(3) . . y
I2B Ag1 I1 122.3(3) . . y
I2B Ag1 I1 125.9(3) . 17_556 y
Bi1 I1 Ag1 68.27(4) . 18_546 ?
Bi1 I1 Ag1 67.44(4) . 17_556 ?
Ag1 I1 Bi1 71.52(4) . . ?
Ag1 I1 Ag1 80.53(5) . 18_546 ?
Ag1 I1 Ag1 79.40(4) . 17_556 ?
Ag1 I1 Ag1 135.16(7) 18_546 17_556 ?
I3 I2 Ag1 128.1(7) . . ?
I4 I3 I2 177.9(12) . . ?
N1 Zn1 N1 95.5(2) . 3_675 y
N1 Zn1 N1 95.5(2) 3_675 2_765 y
N1 Zn1 N1 95.5(2) . 2_765 y
N1 Zn1 N2 94.8(2) . 2_765 y
N1 Zn1 N2 94.8(2) 2_765 3_675 y
N1 Zn1 N2 94.8(2) 3_675 . y
N1 Zn1 N2 167.7(2) 3_675 2_765 y
N1 Zn1 N2 76.8(2) . . y
N1 Zn1 N2 76.8(2) 2_765 2_765 y
N1 Zn1 N2 167.67(19) 2_765 . y
N1 Zn1 N2 76.8(2) 3_675 3_675 y
N1 Zn1 N2 167.7(2) . 3_675 y
N2 Zn1 N2 94.0(2) 2_765 . y
N2 Zn1 N2 94.0(2) 2_765 3_675 y
N2 Zn1 N2 94.0(2) 3_675 . y
C1 N1 Zn1 126.1(5) . . ?
C1 N1 C5 118.9(6) . . ?
C5 N1 Zn1 114.9(4) . . ?
C6 N2 Zn1 115.0(4) . . ?
C10 N2 Zn1 126.4(5) . . ?
C10 N2 C6 118.5(6) . . ?
N1 C1 H1 118.5 . . ?
N1 C1 C2 123.0(7) . . ?
C2 C1 H1 118.5 . . ?
C1 C2 H2 120.7 . . ?
C3 C2 C1 118.5(7) . . ?
C3 C2 H2 120.7 . . ?
C2 C3 H3 120.1 . . ?
C2 C3 C4 119.8(7) . . ?
C4 C3 H3 120.1 . . ?
C3 C4 H4 120.1 . . ?
C3 C4 C5 119.9(7) . . ?
C5 C4 H4 120.1 . . ?
N1 C5 C4 119.9(6) . . ?
N1 C5 C6 116.9(6) . . ?
C4 C5 C6 123.2(7) . . ?
N2 C6 C5 116.2(6) . . ?
N2 C6 C7 120.6(6) . . ?
C7 C6 C5 123.2(7) . . ?
C6 C7 H7 120.0 . . ?
C8 C7 C6 119.9(7) . . ?
C8 C7 H7 120.0 . . ?
C7 C8 H8 120.3 . . ?
C9 C8 C7 119.5(7) . . ?
C9 C8 H8 120.3 . . ?
C8 C9 H9 120.7 . . ?
C8 C9 C10 118.7(7) . . ?
C10 C9 H9 120.7 . . ?
N2 C10 C9 122.8(7) . . ?
N2 C10 H10 118.6 . . ?
C9 C10 H10 118.6 . . ?

loop_
_geom_bond_atom_site_label_1
_geom_bond_atom_site_label_2
_geom_bond_distance
_geom_bond_site_symmetry_2
_geom_bond_publ_flag
Bi1 Ag1 3.4407(19) 3_665 y
Bi1 Ag1 3.4407(19) . y
Bi1 Ag1 3.4407(19) 17_556 y
Bi1 Ag1 3.4407(19) 2_655 y
Bi1 Ag1 3.4407(19) 16_656 y
Bi1 Ag1 3.4407(19) 18_546 y
Bi1 I1 3.0637(5) 17_556 y
Bi1 I1 3.0637(5) . y
Bi1 I1 3.0637(5) 18_546 y
Bi1 I1 3.0637(5) 3_665 y
Bi1 I1 3.0638(5) 16_656 y
Bi1 I1 3.0637(5) 2_655 y
Ag1 I1 3.133(2) 18_546 y
Ag1 I1 2.814(2) . y
Ag1 I1 3.068(2) 17_556 y
Ag1 I2 2.972(11) . y
Ag1 I2B 2.638(12) . y
I2 I3 2.90(2) . ?
I3 I4 2.83(2) . ?
Zn1 N1 2.129(5) 3_675 y
Zn1 N1 2.129(5) 2_765 y
Zn1 N1 2.129(5) . y
Zn1 N2 2.149(5) 3_675 y
Zn1 N2 2.149(5) . y
Zn1 N2 2.149(5) 2_765 y
N1 C1 1.308(8) . ?
N1 C5 1.346(8) . ?
N2 C6 1.334(8) . ?
N2 C10 1.321(8) . ?
C1 H1 0.9300 . ?
C1 C2 1.362(10) . ?
C2 H2 0.9300 . ?
C2 C3 1.342(11) . ?
C3 H3 0.9300 . ?
C3 C4 1.349(11) . ?
C4 H4 0.9300 . ?
C4 C5 1.372(9) . ?
C5 C6 1.458(9) . ?
C6 C7 1.373(9) . ?
C7 H7 0.9300 . ?
C7 C8 1.352(10) . ?
C8 H8 0.9300 . ?
C8 C9 1.344(10) . ?
C9 H9 0.9300 . ?
C9 C10 1.365(9) . ?
C10 H10 0.9300 . ?

loop_
_geom_hbond_atom_site_label_D
_geom_hbond_atom_site_label_H
_geom_hbond_atom_site_label_A
_geom_hbond_distance_DH
_geom_hbond_distance_HA
_geom_hbond_distance_DA
_geom_hbond_angle_DHA
_geom_hbond_site_symmetry_A
_geom_hbond_publ_flag
C2 H2 I2B 0.93 3.20 3.855(15) 128.9 13_666 yes
C4 H4 I1 0.93 3.14 3.863(7) 135.9 17_556 yes
C7 H7 I1 0.93 3.32 3.983(7) 129.7 . yes
C9 H9 I2B 0.93 3.31 3.992(16) 132.4 6_565 yes

loop_
_geom_torsion_atom_site_label_1
_geom_torsion_atom_site_label_2
_geom_torsion_atom_site_label_3
_geom_torsion_atom_site_label_4
_geom_torsion
_geom_torsion_site_symmetry_1
_geom_torsion_site_symmetry_2
_geom_torsion_site_symmetry_3
_geom_torsion_site_symmetry_4
_geom_torsion_publ_flag
Zn1 N1 C1 C2 -174.9(6) . . . . ?
Zn1 N1 C5 C4 174.8(5) . . . . ?
Zn1 N1 C5 C6 -4.3(7) . . . . ?
Zn1 N2 C6 C5 -3.3(7) . . . . ?
Zn1 N2 C6 C7 176.4(6) . . . . ?
Zn1 N2 C10 C9 -175.9(5) . . . . ?
N1 C1 C2 C3 0.0(12) . . . . ?
N1 C5 C6 N2 5.2(9) . . . . ?
N1 C5 C6 C7 -174.6(6) . . . . ?
N2 C6 C7 C8 0.5(12) . . . . ?
C1 N1 C5 C4 -1.7(10) . . . . ?
C1 N1 C5 C6 179.2(6) . . . . ?
C1 C2 C3 C4 -0.6(13) . . . . ?
C2 C3 C4 C5 0.1(13) . . . . ?
C3 C4 C5 N1 1.1(12) . . . . ?
C3 C4 C5 C6 -179.9(7) . . . . ?
C4 C5 C6 N2 -173.9(7) . . . . ?
C4 C5 C6 C7 6.3(11) . . . . ?
C5 N1 C1 C2 1.2(11) . . . . ?
C5 C6 C7 C8 -179.7(7) . . . . ?
C6 N2 C10 C9 2.9(10) . . . . ?
C6 C7 C8 C9 1.1(13) . . . . ?
C7 C8 C9 C10 -0.7(12) . . . . ?
C8 C9 C10 N2 -1.3(11) . . . . ?
C10 N2 C6 C5 177.8(6) . . . . ?
C10 N2 C6 C7 -2.4(10) . . . . ?
